data_4125135
loop_
_publ_author_name
'Yuan, Shuai'
'Chen, Ying-Pin'
'Qin, Jun-Sheng'
'Lu, Weigang'
'Zou, Lanfang'
'Zhang, Qiang'
'Wang, Xuan'
'Sun, Xing'
'Zhou, Hong-Cai'

_publ_section_title
;
 Linker Installation: Engineering Pore Environment with Precisely Placed
 Functionalities in Zirconium MOFs.
;
_journal_issue 28
_journal_name_full 'Journal of the American Chemical Society'
_journal_page_first 8912
_journal_page_last 8919
_journal_paper_doi 10.1021/jacs.6b04501
_journal_volume 138
_journal_year 2016
_chemical_formula_moiety '(Zr6 O8 O8) (C14 H4 N4 O12)4'
_chemical_formula_sum 'C56 H16 N16 O64 Zr6'
_chemical_formula_weight 2484.17
_chemical_name_systematic
; 
 ? 
;
_space_group_IT_number 131
_symmetry_cell_setting tetragonal
_symmetry_space_group_name_Hall '-P 4c 2'
_symmetry_space_group_name_H-M 'P 42/m m c'
_atom_sites_solution_hydrogens geom
_atom_sites_solution_primary direct
_atom_sites_solution_secondary difmap
_audit_creation_method SHELXL-97
_cell_angle_alpha 90.00
_cell_angle_beta 90.00
_cell_angle_gamma 90.00
_cell_formula_units_Z 2
_cell_length_a 23.024(2)
_cell_length_b 23.024(2)
_cell_length_c 18.6484(19)
_cell_measurement_reflns_used 957
_cell_measurement_temperature 110(2)
_cell_measurement_theta_max 13.7890
_cell_measurement_theta_min 2.2585
_cell_volume 9885.6(16)
_computing_cell_refinement 'SAINT+ ver. (Bruker, 2001)'
_computing_data_collection 'APEX2  (Bruker, 2008)'
_computing_data_reduction 'SAINT+ ver. (Bruker, 2001)'
_computing_molecular_graphics 'SHELXTL (Sheldrick, 2008)'
_computing_publication_material 'SHELXTL (Sheldrick, 2008)'
_computing_structure_refinement 'SHELXL-97 (Sheldrick, 2008)'
_computing_structure_solution 'SHELXS-97 (Sheldrick, 2008)'
_diffrn_ambient_temperature 110(2)
_diffrn_measured_fraction_theta_full 0.998
_diffrn_measured_fraction_theta_max 0.998
_diffrn_measurement_device_type 'Bruker SMART APEX II CCD area detector'
_diffrn_measurement_method 'phi and omega scans'
_diffrn_radiation_monochromator graphite
_diffrn_radiation_source 'fine-focus sealed tube'
_diffrn_radiation_type MoK\a
_diffrn_radiation_wavelength 0.71073
_diffrn_reflns_av_R_equivalents 0.2396
_diffrn_reflns_av_sigmaI/netI 0.1291
_diffrn_reflns_limit_h_max 28
_diffrn_reflns_limit_h_min -28
_diffrn_reflns_limit_k_max 25
_diffrn_reflns_limit_k_min -28
_diffrn_reflns_limit_l_max 22
_diffrn_reflns_limit_l_min -22
_diffrn_reflns_number 67631
_diffrn_reflns_theta_full 26.00
_diffrn_reflns_theta_max 26.00
_diffrn_reflns_theta_min 1.77
_exptl_absorpt_coefficient_mu 0.361
_exptl_absorpt_correction_T_max 0.9647
_exptl_absorpt_correction_T_min 0.9647
_exptl_absorpt_correction_type multi-scan
_exptl_absorpt_process_details 'SADABS (Sheldrick, 2008)'
_exptl_crystal_colour Colorless
_exptl_crystal_density_diffrn 0.835
_exptl_crystal_density_meas ?
_exptl_crystal_density_method 'not measured'
_exptl_crystal_description Block
_exptl_crystal_F_000 2432
_exptl_crystal_size_max 0.10
_exptl_crystal_size_mid 0.10
_exptl_crystal_size_min 0.10
_platon_squeeze_details
;
;
_refine_diff_density_max 1.181
_refine_diff_density_min -1.721
_refine_diff_density_rms 0.109
_refine_ls_extinction_method none
_refine_ls_goodness_of_fit_ref 1.008
_refine_ls_hydrogen_treatment constr
_refine_ls_matrix_type full
_refine_ls_number_parameters 136
_refine_ls_number_reflns 5275
_refine_ls_number_restraints 109
_refine_ls_restrained_S_all 1.064
_refine_ls_R_factor_all 0.1483
_refine_ls_R_factor_gt 0.0889
_refine_ls_shift/su_max 0.000
_refine_ls_shift/su_mean 0.000
_refine_ls_structure_factor_coef Fsqd
_refine_ls_weighting_details 'calc w=1/[\s^2^(Fo^2^)+(0.0300P)^2^+52.0000P] where P=(Fo^2^+2Fc^2^)/3'
_refine_ls_weighting_scheme calc
_refine_ls_wR_factor_gt 0.1925
_refine_ls_wR_factor_ref 0.2107
_reflns_number_gt 2890
_reflns_number_total 5275
_reflns_threshold_expression >2sigma(I)
_cod_data_source_file ja6b04501_si_003.cif
_cod_data_source_block PCN700(NO2)4
_cod_depositor_comments
;
The following automatic conversions were performed:

'_symmetry_cell_setting' value 'Tetragonal' changed to 'tetragonal'
according to
/usr/data/users/saulius/crontab/automatic-downloads/rss-feeds/ACS/lib/dictionaries/cif_core.dic
dictionary named 'cif_core.dic' version 2.4.2 from 2011-04-26.

'_exptl_crystal_density_meas' value 'not measured' was changed to '?'
- the value is perceived as not measured.

Automatic conversion script
Id: cif_fix_values 4268 2015-11-12 08:31:59Z antanas 

 Adding full bibliography for 4125130--4125148.cif.
;
_cod_original_cell_volume 9885.5(17)
_cod_original_sg_symbol_H-M P4(2)/mmc
_cod_database_code 4125135

loop_
_symmetry_equiv_pos_as_xyz
'x, y, z'
'-y, x, z+1/2'
'-x, -y, z'
'y, -x, z+1/2'
'x, -y, -z'
'-x, y, -z'
'y, x, -z+1/2'
'-y, -x, -z+1/2'
'-x, -y, -z'
'y, -x, -z-1/2'
'x, y, -z'
'-y, x, -z-1/2'
'-x, y, z'
'x, -y, z'
'-y, -x, z-1/2'
'y, x, z-1/2'

loop_
_atom_site_label
_atom_site_type_symbol
_atom_site_fract_x
_atom_site_fract_y
_atom_site_fract_z
_atom_site_U_iso_or_equiv
_atom_site_adp_type
_atom_site_occupancy
_atom_site_symmetry_multiplicity
_atom_site_calc_flag
_atom_site_refinement_flags
_atom_site_disorder_assembly
_atom_site_disorder_group
Zr2 Zr 0.5000 0.10670(5) 0.0000 0.0238(3) Uani 1 4 d S . .
Zr1 Zr 0.42387(6) 0.0000 0.09248(7) 0.0741(5) Uani 1 2 d S . .
O8 O 0.5000 0.0520(3) 0.0920(5) 0.078(3) Uani 1 2 d S . .
O7 O 0.4225(4) 0.0530(4) 0.0000 0.097(3) Uani 1 2 d S . .
O6 O 0.3942(4) 0.0877(2) 0.1294(4) 0.142(4) Uani 1 1 d D . .
O10 O 0.4282(7) 0.0000 0.2075(6) 0.182(7) Uani 1 2 d S . .
O9 O 0.3273(5) 0.0000 0.0853(9) 0.184(7) Uani 1 2 d S . .
C7 C 0.4048(5) 0.1393(3) 0.1130(6) 0.113(5) Uani 1 1 d D . .
C3 C 0.3716(2) 0.2418(2) 0.1349(3) 0.152(3) Uani 1 1 d D . .
H3 H 0.3935 0.2543 0.0946 0.182 Uiso 1 1 calc R . .
C4 C 0.3729(3) 0.1839(2) 0.1558(4) 0.152(3) Uani 1 1 d D . .
C2 C 0.3384(2) 0.28158(17) 0.1732(3) 0.152(3) Uani 1 1 d DU A .
C1 C 0.3063(2) 0.2634(2) 0.2322(3) 0.152(3) Uani 1 1 d D . .
C6 C 0.3076(2) 0.2054(2) 0.2531(3) 0.152(3) Uani 1 1 d DU B .
C5 C 0.3409(3) 0.16568(17) 0.2148(4) 0.152(3) Uani 1 1 d D . .
H5 H 0.3417 0.1261 0.2291 0.182 Uiso 1 1 calc R . .
N1 N 0.3414(4) 0.3411(3) 0.1447(4) 0.206(5) Uani 1 1 d DU . .
N2 N 0.2759(4) 0.1798(4) 0.3146(5) 0.282(8) Uani 1 1 d DU . .
O2 O 0.3875(6) 0.3604(7) 0.1233(14) 0.267(6) Uani 0.590(12) 1 d PDU A 1
O1 O 0.2941(6) 0.3676(7) 0.1450(15) 0.267(6) Uani 0.590(12) 1 d PDU A 1
O2B O 0.3390(16) 0.3495(8) 0.0802(6) 0.267(6) Uani 0.410(12) 1 d PDU A 2
O1B O 0.3468(17) 0.3802(5) 0.1906(9) 0.267(6) Uani 0.410(12) 1 d PDU A 2
O4 O 0.3008(7) 0.1445(9) 0.3524(10) 0.267(6) Uani 0.641(13) 1 d PDU B 1
O3 O 0.2251(5) 0.1967(10) 0.3230(11) 0.267(6) Uani 0.641(13) 1 d PDU B 1
O3B O 0.2715(17) 0.2083(11) 0.3699(9) 0.267(6) Uani 0.359(13) 1 d PDU B 2
O4B O 0.2554(17) 0.1308(9) 0.3072(13) 0.267(6) Uani 0.359(13) 1 d PDU B 2
O5 O 0.4425(2) 0.1573(2) 0.0689(3) 0.0599(15) Uani 1 1 d D . .

loop_
_atom_site_aniso_label
_atom_site_aniso_U_11
_atom_site_aniso_U_22
_atom_site_aniso_U_33
_atom_site_aniso_U_23
_atom_site_aniso_U_13
_atom_site_aniso_U_12
Zr2 0.0238(6) 0.0194(6) 0.0283(6) 0.000 0.000 0.000
Zr1 0.1030(10) 0.0256(5) 0.0937(10) 0.000 0.0805(8) 0.000
O8 0.088(6) 0.042(4) 0.103(7) 0.036(5) 0.000 0.000
O7 0.138(9) 0.060(5) 0.093(7) 0.000 0.000 -0.071(6)
O6 0.213(9) 0.028(3) 0.185(8) -0.009(4) 0.162(7) 0.000(4)
O10 0.37(2) 0.066(6) 0.117(9) 0.000 0.155(12) 0.000
O9 0.099(8) 0.077(7) 0.38(2) 0.000 0.142(11) 0.000
C7 0.140(10) 0.052(6) 0.148(11) -0.020(6) 0.104(9) 0.017(6)
C3 0.173(5) 0.061(3) 0.221(6) -0.042(3) 0.150(4) 0.000(3)
C4 0.173(5) 0.061(3) 0.221(6) -0.042(3) 0.150(4) 0.000(3)
C2 0.173(5) 0.061(3) 0.221(6) -0.042(3) 0.150(4) 0.000(3)
C1 0.173(5) 0.061(3) 0.221(6) -0.042(3) 0.150(4) 0.000(3)
C6 0.173(5) 0.061(3) 0.221(6) -0.042(3) 0.150(4) 0.000(3)
C5 0.173(5) 0.061(3) 0.221(6) -0.042(3) 0.150(4) 0.000(3)
N1 0.252(10) 0.113(6) 0.253(10) -0.017(7) 0.020(9) 0.095(7)
N2 0.293(11) 0.298(12) 0.254(10) 0.006(8) 0.186(9) 0.005(9)
O2 0.268(6) 0.263(6) 0.271(6) -0.002(4) 0.017(4) 0.006(4)
O1 0.268(6) 0.263(6) 0.271(6) -0.002(4) 0.017(4) 0.006(4)
O2B 0.268(6) 0.263(6) 0.271(6) -0.002(4) 0.017(4) 0.006(4)
O1B 0.268(6) 0.263(6) 0.271(6) -0.002(4) 0.017(4) 0.006(4)
O4 0.268(6) 0.263(6) 0.271(6) -0.002(4) 0.017(4) 0.006(4)
O3 0.268(6) 0.263(6) 0.271(6) -0.002(4) 0.017(4) 0.006(4)
O3B 0.268(6) 0.263(6) 0.271(6) -0.002(4) 0.017(4) 0.006(4)
O4B 0.268(6) 0.263(6) 0.271(6) -0.002(4) 0.017(4) 0.006(4)
O5 0.062(3) 0.038(3) 0.080(4) -0.011(3) 0.041(3) 0.005(3)

loop_
_atom_type_symbol
_atom_type_description
_atom_type_scat_dispersion_real
_atom_type_scat_dispersion_imag
_atom_type_scat_source
C C 0.0033 0.0016 'International Tables Vol C Tables 4.2.6.8 and 6.1.1.4'
H H 0.0000 0.0000 'International Tables Vol C Tables 4.2.6.8 and 6.1.1.4'
N N 0.0061 0.0033 'International Tables Vol C Tables 4.2.6.8 and 6.1.1.4'
O O 0.0106 0.0060 'International Tables Vol C Tables 4.2.6.8 and 6.1.1.4'
Zr Zr -2.9673 0.5597 'International Tables Vol C Tables 4.2.6.8 and 6.1.1.4'

loop_
_geom_angle_atom_site_label_1
_geom_angle_atom_site_label_2
_geom_angle_atom_site_label_3
_geom_angle
_geom_angle_site_symmetry_1
_geom_angle_site_symmetry_3
O8 Zr2 O8 107.5(5) 11 .
O8 Zr2 O7 70.31(19) 11 .
O8 Zr2 O7 70.31(19) . .
O8 Zr2 O7 70.31(19) 11 13_655
O8 Zr2 O7 70.31(19) . 13_655
O7 Zr2 O7 110.5(5) . 13_655
O8 Zr2 O5 142.28(15) 11 13_655
O8 Zr2 O5 80.8(2) . 13_655
O7 Zr2 O5 143.37(16) . 13_655
O7 Zr2 O5 78.8(3) 13_655 13_655
O8 Zr2 O5 80.8(2) 11 11
O8 Zr2 O5 142.28(15) . 11
O7 Zr2 O5 78.8(3) . 11
O7 Zr2 O5 143.37(16) 13_655 11
O5 Zr2 O5 115.4(3) 13_655 11
O8 Zr2 O5 80.8(2) 11 6_655
O8 Zr2 O5 142.28(15) . 6_655
O7 Zr2 O5 143.37(16) . 6_655
O7 Zr2 O5 78.8(3) 13_655 6_655
O5 Zr2 O5 72.2(3) 13_655 6_655
O5 Zr2 O5 74.6(3) 11 6_655
O8 Zr2 O5 142.28(15) 11 .
O8 Zr2 O5 80.8(2) . .
O7 Zr2 O5 78.8(3) . .
O7 Zr2 O5 143.37(16) 13_655 .
O5 Zr2 O5 74.6(3) 13_655 .
O5 Zr2 O5 72.2(3) 11 .
O5 Zr2 O5 115.4(3) 6_655 .
O8 Zr2 Zr1 35.10(12) 11 11
O8 Zr2 Zr1 89.0(2) . 11
O7 Zr2 Zr1 35.21(14) . 11
O7 Zr2 Zr1 90.7(2) 13_655 11
O5 Zr2 Zr1 167.31(13) 13_655 11
O5 Zr2 Zr1 77.26(13) 11 11
O5 Zr2 Zr1 113.01(15) 6_655 11
O5 Zr2 Zr1 111.36(14) . 11
O8 Zr2 Zr1 35.10(12) 11 9_655
O8 Zr2 Zr1 89.0(2) . 9_655
O7 Zr2 Zr1 90.7(2) . 9_655
O7 Zr2 Zr1 35.21(14) 13_655 9_655
O5 Zr2 Zr1 111.36(14) 13_655 9_655
O5 Zr2 Zr1 113.01(15) 11 9_655
O5 Zr2 Zr1 77.26(13) 6_655 9_655
O5 Zr2 Zr1 167.31(13) . 9_655
Zr1 Zr2 Zr1 60.56(5) 11 9_655
O8 Zr2 Zr1 89.0(2) 11 3_655
O8 Zr2 Zr1 35.10(12) . 3_655
O7 Zr2 Zr1 90.7(2) . 3_655
O7 Zr2 Zr1 35.21(14) 13_655 3_655
O5 Zr2 Zr1 77.26(13) 13_655 3_655
O5 Zr2 Zr1 167.31(13) 11 3_655
O5 Zr2 Zr1 111.36(14) 6_655 3_655
O5 Zr2 Zr1 113.01(15) . 3_655
Zr1 Zr2 Zr1 90.05(3) 11 3_655
Zr1 Zr2 Zr1 59.49(5) 9_655 3_655
O8 Zr2 Zr1 89.0(2) 11 .
O8 Zr2 Zr1 35.11(12) . .
O7 Zr2 Zr1 35.21(14) . .
O7 Zr2 Zr1 90.7(2) 13_655 .
O5 Zr2 Zr1 113.01(15) 13_655 .
O5 Zr2 Zr1 111.36(14) 11 .
O5 Zr2 Zr1 167.31(13) 6_655 .
O5 Zr2 Zr1 77.26(13) . .
Zr1 Zr2 Zr1 59.49(5) 11 .
Zr1 Zr2 Zr1 90.05(3) 9_655 .
Zr1 Zr2 Zr1 60.57(5) 3_655 .
O7 Zr1 O7 70.5(4) . 5
O7 Zr1 O8 109.6(4) . 3_655
O7 Zr1 O8 71.6(3) 5 3_655
O7 Zr1 O8 71.6(3) . .
O7 Zr1 O8 109.6(4) 5 .
O8 Zr1 O8 68.7(3) 3_655 .
O7 Zr1 O10 144.71(18) . .
O7 Zr1 O10 144.70(18) 5 .
O8 Zr1 O10 88.0(4) 3_655 .
O8 Zr1 O10 88.0(4) . .
O7 Zr1 O9 86.3(5) . .
O7 Zr1 O9 86.3(5) 5 .
O8 Zr1 O9 145.48(16) 3_655 .
O8 Zr1 O9 145.48(16) . .
O10 Zr1 O9 96.1(6) . .
O7 Zr1 O6 140.1(3) . 14
O7 Zr1 O6 74.1(3) 5 14
O8 Zr1 O6 75.2(3) 3_655 14
O8 Zr1 O6 139.6(3) . 14
O10 Zr1 O6 73.0(3) . 14
O9 Zr1 O6 73.4(3) . 14
O7 Zr1 O6 74.1(3) . .
O7 Zr1 O6 140.1(3) 5 .
O8 Zr1 O6 139.6(3) 3_655 .
O8 Zr1 O6 75.2(3) . .
O10 Zr1 O6 73.0(3) . .
O9 Zr1 O6 73.4(3) . .
O6 Zr1 O6 128.7(3) 14 .
O7 Zr1 Zr1 35.28(18) . 11
O7 Zr1 Zr1 35.28(18) 5 11
O8 Zr1 Zr1 89.8(3) 3_655 11
O8 Zr1 Zr1 89.8(3) . 11
O10 Zr1 Zr1 177.3(4) . 11
O9 Zr1 Zr1 86.5(4) . 11
O6 Zr1 Zr1 107.9(2) 14 11
O6 Zr1 Zr1 107.9(2) . 11
O7 Zr1 Zr2 90.6(2) . 9_655
O7 Zr1 Zr2 36.3(2) 5 9_655
O8 Zr1 Zr2 35.2(2) 3_655 9_655
O8 Zr1 Zr2 88.9(2) . 9_655
O10 Zr1 Zr2 118.2(3) . 9_655
O9 Zr1 Zr2 118.3(3) . 9_655
O6 Zr1 Zr2 70.66(15) 14 9_655
O6 Zr1 Zr2 160.60(15) . 9_655
Zr1 Zr1 Zr2 60.25(2) 11 9_655
O7 Zr1 Zr2 36.3(2) . .
O7 Zr1 Zr2 90.6(2) 5 .
O8 Zr1 Zr2 88.9(2) 3_655 .
O8 Zr1 Zr2 35.2(2) . .
O10 Zr1 Zr2 118.2(3) . .
O9 Zr1 Zr2 118.3(3) . .
O6 Zr1 Zr2 160.60(15) 14 .
O6 Zr1 Zr2 70.66(15) . .
Zr1 Zr1 Zr2 60.25(2) 11 .
Zr2 Zr1 Zr2 89.95(3) 9_655 .
O7 Zr1 Zr1 90.9(3) . 3_655
O7 Zr1 Zr1 90.9(3) 5 3_655
O8 Zr1 Zr1 34.35(16) 3_655 3_655
O8 Zr1 Zr1 34.35(16) . 3_655
O10 Zr1 Zr1 87.3(4) . 3_655
O9 Zr1 Zr1 176.5(4) . 3_655
O6 Zr1 Zr1 107.7(2) 14 3_655
O6 Zr1 Zr1 107.7(2) . 3_655
Zr1 Zr1 Zr1 90.0 11 3_655
Zr2 Zr1 Zr1 59.72(2) 9_655 3_655
Zr2 Zr1 Zr1 59.72(2) . 3_655
Zr1 O8 Zr1 111.3(3) 3_655 .
Zr1 O8 Zr2 109.7(3) 3_655 .
Zr1 O8 Zr2 109.7(3) . .
Zr1 O7 Zr1 109.4(4) . 11
Zr1 O7 Zr2 108.4(3) . .
Zr1 O7 Zr2 108.4(3) 11 .
C7 O6 Zr1 136.2(5) . .
O6 C7 O5 127.1(6) . .
O6 C7 C4 115.3(6) . .
O5 C7 C4 117.3(6) . .
C2 C3 C4 119.99(8) . .
C2 C3 H3 120.0 . .
C4 C3 H3 120.0 . .
C5 C4 C3 119.99(8) . .
C5 C4 C7 118.5(5) . .
C3 C4 C7 121.4(5) . .
C3 C2 C1 120.04(8) . .
C3 C2 N1 113.7(5) . .
C1 C2 N1 126.3(5) . .
C2 C1 C6 119.95(8) . .
C2 C1 C1 119.1(5) . 7
C6 C1 C1 120.5(4) . 7
C5 C6 C1 120.02(8) . .
C5 C6 N2 114.0(5) . .
C1 C6 N2 126.0(5) . .
C4 C5 C6 120.01(8) . .
C4 C5 H5 120.0 . .
C6 C5 H5 120.0 . .
O2 N1 O2B 70.1(13) . .
O2 N1 O1B 82.9(13) . .
O2B N1 O1B 124.4(10) . .
O2 N1 O1 125.6(10) . .
O2B N1 O1 83.4(14) . .
O1B N1 O1 74.3(14) . .
O2 N1 C2 120.0(8) . .
O2B N1 C2 120.1(9) . .
O1B N1 C2 115.4(8) . .
O1 N1 C2 114.4(8) . .
O4 N2 O3B 84.8(15) . .
O4 N2 O4B 68.5(15) . .
O3B N2 O4B 123.5(10) . .
O4 N2 O3 125.3(10) . .
O3B N2 O3 69.4(15) . .
O4B N2 O3 86.6(15) . .
O4 N2 C6 118.7(8) . .
O3B N2 C6 118.6(9) . .
O4B N2 C6 117.8(9) . .
O3 N2 C6 115.9(8) . .
C7 O5 Zr2 128.6(4) . .

loop_
_geom_bond_atom_site_label_1
_geom_bond_atom_site_label_2
_geom_bond_distance
_geom_bond_site_symmetry_2
Zr2 O8 2.128(8) 11
Zr2 O8 2.128(8) .
Zr2 O7 2.172(8) .
Zr2 O7 2.172(8) 13_655
Zr2 O5 2.182(4) 13_655
Zr2 O5 2.182(4) 11
Zr2 O5 2.182(4) 6_655
Zr2 O5 2.182(4) .
Zr2 Zr1 3.4759(11) 11
Zr2 Zr1 3.4759(11) 9_655
Zr2 Zr1 3.4759(11) 3_655
Zr2 Zr1 3.4759(11) .
Zr1 O7 2.112(5) .
Zr1 O7 2.113(5) 5
Zr1 O8 2.123(4) 3_655
Zr1 O8 2.123(4) .
Zr1 O10 2.148(12) .
Zr1 O9 2.227(12) .
Zr1 O6 2.239(5) 14
Zr1 O6 2.239(5) .
Zr1 Zr1 3.449(3) 11
Zr1 Zr2 3.4758(11) 9_655
Zr1 Zr1 3.506(3) 3_655
O8 Zr1 2.123(4) 3_655
O7 Zr1 2.113(5) 11
O6 C7 1.251(7) .
C7 O5 1.266(7) .
C7 C4 1.493(6) .
C3 C2 1.3901(9) .
C3 C4 1.3901(9) .
C3 H3 0.9500 .
C4 C5 1.3901(9) .
C2 C1 1.3901(9) .
C2 N1 1.471(7) .
C1 C6 1.3903(9) .
C1 C1 1.547(6) 7
C6 C5 1.3902(9) .
C6 N2 1.482(7) .
C5 H5 0.9500 .
N1 O2 1.218(8) .
N1 O2B 1.220(8) .
N1 O1B 1.248(9) .
N1 O1 1.249(8) .
N2 O4 1.219(8) .
N2 O3B 1.227(9) .
N2 O4B 1.232(9) .
N2 O3 1.241(8) .

loop_
_geom_torsion_atom_site_label_1
_geom_torsion_atom_site_label_2
_geom_torsion_atom_site_label_3
_geom_torsion_atom_site_label_4
_geom_torsion
_geom_torsion_site_symmetry_1
_geom_torsion_site_symmetry_4
O8 Zr2 Zr1 O7 -56.0(4) 11 .
O8 Zr2 Zr1 O7 -179.2(6) . .
O7 Zr2 Zr1 O7 -126.3(5) 13_655 .
O5 Zr2 Zr1 O7 155.6(4) 13_655 .
O5 Zr2 Zr1 O7 23.7(4) 11 .
O5 Zr2 Zr1 O7 -92.4(8) 6_655 .
O5 Zr2 Zr1 O7 88.6(4) . .
Zr1 Zr2 Zr1 O7 -35.9(4) 11 .
Zr1 Zr2 Zr1 O7 -91.1(4) 9_655 .
Zr1 Zr2 Zr1 O7 -145.4(4) 3_655 .
O8 Zr2 Zr1 O7 -1.3(2) 11 5
O8 Zr2 Zr1 O7 -124.5(4) . 5
O7 Zr2 Zr1 O7 54.8(4) . 5
O7 Zr2 Zr1 O7 -71.5(3) 13_655 5
O5 Zr2 Zr1 O7 -149.7(3) 13_655 5
O5 Zr2 Zr1 O7 78.5(3) 11 5
O5 Zr2 Zr1 O7 -37.7(8) 6_655 5
O5 Zr2 Zr1 O7 143.4(3) . 5
Zr1 Zr2 Zr1 O7 18.8(2) 11 5
Zr1 Zr2 Zr1 O7 -36.3(2) 9_655 5
Zr1 Zr2 Zr1 O7 -90.6(2) 3_655 5
O8 Zr2 Zr1 O8 70.3(3) 11 3_655
O8 Zr2 Zr1 O8 -52.9(3) . 3_655
O7 Zr2 Zr1 O8 126.3(5) . 3_655
O7 Zr2 Zr1 O8 0.0(3) 13_655 3_655
O5 Zr2 Zr1 O8 -78.1(3) 13_655 3_655
O5 Zr2 Zr1 O8 150.0(3) 11 3_655
O5 Zr2 Zr1 O8 33.9(8) 6_655 3_655
O5 Zr2 Zr1 O8 -145.1(3) . 3_655
Zr1 Zr2 Zr1 O8 90.4(2) 11 3_655
Zr1 Zr2 Zr1 O8 35.2(2) 9_655 3_655
Zr1 Zr2 Zr1 O8 -19.1(2) 3_655 3_655
O8 Zr2 Zr1 O8 123.2(5) 11 .
O7 Zr2 Zr1 O8 179.2(6) . .
O7 Zr2 Zr1 O8 52.9(4) 13_655 .
O5 Zr2 Zr1 O8 -25.2(4) 13_655 .
O5 Zr2 Zr1 O8 -157.0(4) 11 .
O5 Zr2 Zr1 O8 86.8(8) 6_655 .
O5 Zr2 Zr1 O8 -92.2(4) . .
Zr1 Zr2 Zr1 O8 143.3(4) 11 .
Zr1 Zr2 Zr1 O8 88.1(4) 9_655 .
Zr1 Zr2 Zr1 O8 33.8(4) 3_655 .
O8 Zr2 Zr1 O10 157.4(4) 11 .
O8 Zr2 Zr1 O10 34.2(5) . .
O7 Zr2 Zr1 O10 -146.6(6) . .
O7 Zr2 Zr1 O10 87.1(4) 13_655 .
O5 Zr2 Zr1 O10 9.0(4) 13_655 .
O5 Zr2 Zr1 O10 -122.8(4) 11 .
O5 Zr2 Zr1 O10 121.0(8) 6_655 .
O5 Zr2 Zr1 O10 -58.0(4) . .
Zr1 Zr2 Zr1 O10 177.5(4) 11 .
Zr1 Zr2 Zr1 O10 122.3(4) 9_655 .
Zr1 Zr2 Zr1 O10 68.0(4) 3_655 .
O8 Zr2 Zr1 O9 -87.4(4) 11 .
O8 Zr2 Zr1 O9 149.4(5) . .
O7 Zr2 Zr1 O9 -31.4(6) . .
O7 Zr2 Zr1 O9 -157.7(4) 13_655 .
O5 Zr2 Zr1 O9 124.2(4) 13_655 .
O5 Zr2 Zr1 O9 -7.6(4) 11 .
O5 Zr2 Zr1 O9 -123.8(8) 6_655 .
O5 Zr2 Zr1 O9 57.2(4) . .
Zr1 Zr2 Zr1 O9 -67.3(4) 11 .
Zr1 Zr2 Zr1 O9 -122.5(4) 9_655 .
Zr1 Zr2 Zr1 O9 -176.8(4) 3_655 .
O8 Zr2 Zr1 O6 36.0(9) 11 14
O8 Zr2 Zr1 O6 -87.2(9) . 14
O7 Zr2 Zr1 O6 92.0(10) . 14
O7 Zr2 Zr1 O6 -34.3(9) 13_655 14
O5 Zr2 Zr1 O6 -112.4(9) 13_655 14
O5 Zr2 Zr1 O6 115.8(9) 11 14
O5 Zr2 Zr1 O6 -0.4(11) 6_655 14
O5 Zr2 Zr1 O6 -179.4(9) . 14
Zr1 Zr2 Zr1 O6 56.1(9) 11 14
Zr1 Zr2 Zr1 O6 0.9(9) 9_655 14
Zr1 Zr2 Zr1 O6 -53.4(9) 3_655 14
O8 Zr2 Zr1 O6 -145.2(3) 11 .
O8 Zr2 Zr1 O6 91.5(5) . .
O7 Zr2 Zr1 O6 -89.2(5) . .
O7 Zr2 Zr1 O6 144.5(3) 13_655 .
O5 Zr2 Zr1 O6 66.3(3) 13_655 .
O5 Zr2 Zr1 O6 -65.5(3) 11 .
O5 Zr2 Zr1 O6 178.3(8) 6_655 .
O5 Zr2 Zr1 O6 -0.6(3) . .
Zr1 Zr2 Zr1 O6 -125.1(3) 11 .
Zr1 Zr2 Zr1 O6 179.7(3) 9_655 .
Zr1 Zr2 Zr1 O6 125.4(3) 3_655 .
O8 Zr2 Zr1 Zr1 -20.09(12) 11 11
O8 Zr2 Zr1 Zr1 -143.3(4) . 11
O7 Zr2 Zr1 Zr1 35.9(4) . 11
O7 Zr2 Zr1 Zr1 -90.39(14) 13_655 11
O5 Zr2 Zr1 Zr1 -168.51(15) 13_655 11
O5 Zr2 Zr1 Zr1 59.65(16) 11 11
O5 Zr2 Zr1 Zr1 -56.5(7) 6_655 11
O5 Zr2 Zr1 Zr1 124.51(16) . 11
Zr1 Zr2 Zr1 Zr1 -55.18(4) 9_655 11
Zr1 Zr2 Zr1 Zr1 -109.494(16) 3_655 11
O8 Zr2 Zr1 Zr2 35.09(12) 11 9_655
O8 Zr2 Zr1 Zr2 -88.1(4) . 9_655
O7 Zr2 Zr1 Zr2 91.1(4) . 9_655
O7 Zr2 Zr1 Zr2 -35.20(14) 13_655 9_655
O5 Zr2 Zr1 Zr2 -113.33(15) 13_655 9_655
O5 Zr2 Zr1 Zr2 114.84(16) 11 9_655
O5 Zr2 Zr1 Zr2 -1.3(7) 6_655 9_655
O5 Zr2 Zr1 Zr2 179.70(16) . 9_655
Zr1 Zr2 Zr1 Zr2 55.18(4) 11 9_655
Zr1 Zr2 Zr1 Zr2 0.0 9_655 9_655
Zr1 Zr2 Zr1 Zr2 -54.31(4) 3_655 9_655
O8 Zr2 Zr1 Zr1 89.40(12) 11 3_655
O8 Zr2 Zr1 Zr1 -33.8(4) . 3_655
O7 Zr2 Zr1 Zr1 145.4(4) . 3_655
O7 Zr2 Zr1 Zr1 19.11(14) 13_655 3_655
O5 Zr2 Zr1 Zr1 -59.02(15) 13_655 3_655
O5 Zr2 Zr1 Zr1 169.15(16) 11 3_655
O5 Zr2 Zr1 Zr1 53.0(7) 6_655 3_655
O5 Zr2 Zr1 Zr1 -125.99(16) . 3_655
Zr1 Zr2 Zr1 Zr1 109.494(16) 11 3_655
Zr1 Zr2 Zr1 Zr1 54.31(4) 9_655 3_655
O7 Zr1 O8 Zr1 -121.1(5) . 3_655
O7 Zr1 O8 Zr1 -60.5(4) 5 3_655
O8 Zr1 O8 Zr1 -0.5(5) 3_655 3_655
O10 Zr1 O8 Zr1 88.2(4) . 3_655
O9 Zr1 O8 Zr1 -173.9(8) . 3_655
O6 Zr1 O8 Zr1 27.7(7) 14 3_655
O6 Zr1 O8 Zr1 161.1(5) . 3_655
Zr1 Zr1 O8 Zr1 -90.3(4) 11 3_655
Zr2 Zr1 O8 Zr1 -30.1(4) 9_655 3_655
Zr2 Zr1 O8 Zr1 -121.6(6) . 3_655
O7 Zr1 O8 Zr2 0.5(3) . .
O7 Zr1 O8 Zr2 61.0(4) 5 .
O8 Zr1 O8 Zr2 121.1(2) 3_655 .
O10 Zr1 O8 Zr2 -150.3(4) . .
O9 Zr1 O8 Zr2 -52.3(10) . .
O6 Zr1 O8 Zr2 149.2(3) 14 .
O6 Zr1 O8 Zr2 -77.4(4) . .
Zr1 Zr1 O8 Zr2 31.2(3) 11 .
Zr2 Zr1 O8 Zr2 91.5(3) 9_655 .
Zr1 Zr1 O8 Zr2 121.6(6) 3_655 .
O8 Zr2 O8 Zr1 61.3(3) 11 3_655
O7 Zr2 O8 Zr1 122.1(4) . 3_655
O7 Zr2 O8 Zr1 0.5(3) 13_655 3_655
O5 Zr2 O8 Zr1 -80.8(3) 13_655 3_655
O5 Zr2 O8 Zr1 159.0(2) 11 3_655
O5 Zr2 O8 Zr1 -36.5(6) 6_655 3_655
O5 Zr2 O8 Zr1 -156.6(3) . 3_655
Zr1 Zr2 O8 Zr1 91.6(3) 11 3_655
Zr1 Zr2 O8 Zr1 31.0(3) 9_655 3_655
Zr1 Zr2 O8 Zr1 122.5(6) . 3_655
O8 Zr2 O8 Zr1 -61.3(3) 11 .
O7 Zr2 O8 Zr1 -0.5(3) . .
O7 Zr2 O8 Zr1 -122.1(4) 13_655 .
O5 Zr2 O8 Zr1 156.6(3) 13_655 .
O5 Zr2 O8 Zr1 36.5(6) 11 .
O5 Zr2 O8 Zr1 -159.0(2) 6_655 .
O5 Zr2 O8 Zr1 80.8(3) . .
Zr1 Zr2 O8 Zr1 -31.0(3) 11 .
Zr1 Zr2 O8 Zr1 -91.6(3) 9_655 .
Zr1 Zr2 O8 Zr1 -122.5(6) 3_655 .
O7 Zr1 O7 Zr1 -1.8(6) 5 11
O8 Zr1 O7 Zr1 59.3(5) 3_655 11
O8 Zr1 O7 Zr1 117.7(5) . 11
O10 Zr1 O7 Zr1 175.4(8) . 11
O9 Zr1 O7 Zr1 -89.2(5) . 11
O6 Zr1 O7 Zr1 -30.7(8) 14 11
O6 Zr1 O7 Zr1 -163.0(5) . 11
Zr2 Zr1 O7 Zr1 29.1(4) 9_655 11
Zr2 Zr1 O7 Zr1 118.1(7) . 11
Zr1 Zr1 O7 Zr1 88.8(4) 3_655 11
O7 Zr1 O7 Zr2 -120.0(2) 5 .
O8 Zr1 O7 Zr2 -58.8(4) 3_655 .
O8 Zr1 O7 Zr2 -0.5(3) . .
O10 Zr1 O7 Zr2 57.2(10) . .
O9 Zr1 O7 Zr2 152.6(4) . .
O6 Zr1 O7 Zr2 -148.9(3) 14 .
O6 Zr1 O7 Zr2 78.8(4) . .
Zr1 Zr1 O7 Zr2 -118.1(7) 11 .
Zr2 Zr1 O7 Zr2 -89.1(3) 9_655 .
Zr1 Zr1 O7 Zr2 -29.4(3) 3_655 .
O8 Zr2 O7 Zr1 118.3(5) 11 .
O8 Zr2 O7 Zr1 0.5(3) . .
O7 Zr2 O7 Zr1 59.4(3) 13_655 .
O5 Zr2 O7 Zr1 -39.6(7) 13_655 .
O5 Zr2 O7 Zr1 -157.5(4) 11 .
O5 Zr2 O7 Zr1 158.4(2) 6_655 .
O5 Zr2 O7 Zr1 -83.7(3) . .
Zr1 Zr2 O7 Zr1 118.8(7) 11 .
Zr1 Zr2 O7 Zr1 89.1(3) 9_655 .
Zr1 Zr2 O7 Zr1 29.6(3) 3_655 .
O8 Zr2 O7 Zr1 -0.5(3) 11 11
O8 Zr2 O7 Zr1 -118.3(5) . 11
O7 Zr2 O7 Zr1 -59.4(3) 13_655 11
O5 Zr2 O7 Zr1 -158.4(2) 13_655 11
O5 Zr2 O7 Zr1 83.7(3) 11 11
O5 Zr2 O7 Zr1 39.6(7) 6_655 11
O5 Zr2 O7 Zr1 157.5(4) . 11
Zr1 Zr2 O7 Zr1 -29.6(3) 9_655 11
Zr1 Zr2 O7 Zr1 -89.1(3) 3_655 11
Zr1 Zr2 O7 Zr1 -118.8(7) . 11
O7 Zr1 O6 C7 -34.7(14) . .
O7 Zr1 O6 C7 -63.0(16) 5 .
O8 Zr1 O6 C7 66.9(16) 3_655 .
O8 Zr1 O6 C7 39.9(14) . .
O10 Zr1 O6 C7 132.4(16) . .
O9 Zr1 O6 C7 -125.6(16) . .
O6 Zr1 O6 C7 -177.2(11) 14 .
Zr1 Zr1 O6 C7 -45.0(15) 11 .
Zr2 Zr1 O6 C7 4(2) 9_655 .
Zr2 Zr1 O6 C7 3.3(14) . .
Zr1 Zr1 O6 C7 51.0(15) 3_655 .
Zr1 O6 C7 O5 -6(3) . .
Zr1 O6 C7 C4 -179.4(8) . .
C2 C3 C4 C5 0.2(9) . .
C2 C3 C4 C7 175.7(9) . .
O6 C7 C4 C5 8.3(15) . .
O5 C7 C4 C5 -166.2(8) . .
O6 C7 C4 C3 -167.5(9) . .
O5 C7 C4 C3 18.0(15) . .
C4 C3 C2 C1 -0.3(8) . .
C4 C3 C2 N1 180.00(4) . .
C3 C2 C1 C6 0.3(7) . .
N1 C2 C1 C6 -179.99(4) . .
C3 C2 C1 C1 -171.9(5) . 7
N1 C2 C1 C1 8.1(5) . 7
C2 C1 C6 C5 -0.2(8) . .
C1 C1 C6 C5 171.8(6) 7 .
C2 C1 C6 N2 179.9(6) . .
C1 C1 C6 N2 -8.2(6) 7 .
C3 C4 C5 C6 -0.1(10) . .
C7 C4 C5 C6 -175.9(9) . .
C1 C6 C5 C4 0.1(9) . .
N2 C6 C5 C4 179.99(6) . .
C3 C2 N1 O2 -39.8(14) . .
C1 C2 N1 O2 140.2(14) . .
C3 C2 N1 O2B 43.3(19) . .
C1 C2 N1 O2B -136.7(19) . .
C3 C2 N1 O1B -136.5(19) . .
C1 C2 N1 O1B 43.5(19) . .
C3 C2 N1 O1 140.0(14) . .
C1 C2 N1 O1 -40.0(14) . .
C5 C6 N2 O4 41.8(13) . .
C1 C6 N2 O4 -138.2(13) . .
C5 C6 N2 O3B 142(2) . .
C1 C6 N2 O3B -38(2) . .
C5 C6 N2 O4B -38(2) . .
C1 C6 N2 O4B 142(2) . .
C5 C6 N2 O3 -138.1(13) . .
C1 C6 N2 O3 41.8(13) . .
O6 C7 O5 Zr2 4(2) . .
C4 C7 O5 Zr2 177.7(6) . .
O8 Zr2 O5 C7 70.0(11) 11 .
O8 Zr2 O5 C7 -36.8(10) . .
O7 Zr2 O5 C7 34.8(10) . .
O7 Zr2 O5 C7 -74.7(11) 13_655 .
O5 Zr2 O5 C7 -119.7(9) 13_655 .
O5 Zr2 O5 C7 116.5(9) 11 .
O5 Zr2 O5 C7 179.1(10) 6_655 .
Zr1 Zr2 O5 C7 48.5(10) 11 .
Zr1 Zr2 O5 C7 0.2(15) 9_655 .
Zr1 Zr2 O5 C7 -51.1(10) 3_655 .
Zr1 Zr2 O5 C7 -1.2(9) . .

loop_
_platon_squeeze_void_nr
_platon_squeeze_void_average_x
_platon_squeeze_void_average_y
_platon_squeeze_void_average_z
_platon_squeeze_void_volume
_platon_squeeze_void_count_electrons
_platon_squeeze_void_content
1 -0.022 -0.037 -0.034 6247 2130 ' '
